data_7211098
loop_
_publ_author_name
'Zhang, Xiaoxi'
'Xing, Na'
'Bai, Fengying'
'Wan, Lijuan'
'Shan, Hui'
'Hou, Yanan'
'Xing, Yongheng'
'Shi, Zhan'

_publ_section_title
;
 Multi-functional d10 metal--organic materials based on
 bis-pyrazole/pyridine ligands supported by a 2,6-di(3-pyrazolyl)pyridine
 with different spanning flexible dicarboxylate ligands: synthesis,
 structure, photoluminescent and catalytic properties
;
_journal_issue 44
_journal_name_full CrystEngComm
_journal_page_first 9135
_journal_paper_doi 10.1039/c3ce41213j
_journal_volume 15
_journal_year 2013
_chemical_formula_sum 'C49 H38 N10 O3.5 Zn2'
_chemical_formula_weight 953.67
_chemical_name_systematic
;
?
;
_space_group_IT_number 2
_symmetry_space_group_name_Hall '-P 1'
_symmetry_space_group_name_H-M 'P -1'
_atom_sites_solution_hydrogens geom
_atom_sites_solution_primary direct
_atom_sites_solution_secondary difmap
_audit_creation_method SHELXL-97
_cell_angle_alpha 72.965(5)
_cell_angle_beta 84.833(6)
_cell_angle_gamma 81.685(5)
_cell_formula_units_Z 2
_cell_length_a 11.358(4)
_cell_length_b 15.040(6)
_cell_length_c 15.209(6)
_cell_measurement_temperature 293(2)
_cell_volume 2454.8(16)
_computing_structure_refinement 'SHELXL-97 (Sheldrick, 1997)'
_computing_structure_solution 'SHELXS-97 (Sheldrick, 1990)'
_diffrn_ambient_temperature 293(2)
_diffrn_measured_fraction_theta_full 0.977
_diffrn_measured_fraction_theta_max 0.977
_diffrn_radiation_monochromator graphite
_diffrn_radiation_source 'fine-focus sealed tube'
_diffrn_radiation_type MoK\a
_diffrn_radiation_wavelength 0.71073
_diffrn_reflns_av_R_equivalents 0.0322
_diffrn_reflns_av_sigmaI/netI 0.0693
_diffrn_reflns_limit_h_max 11
_diffrn_reflns_limit_h_min -12
_diffrn_reflns_limit_k_max 16
_diffrn_reflns_limit_k_min -16
_diffrn_reflns_limit_l_max 16
_diffrn_reflns_limit_l_min -16
_diffrn_reflns_number 10266
_diffrn_reflns_theta_full 23.08
_diffrn_reflns_theta_max 23.08
_diffrn_reflns_theta_min 2.16
_exptl_absorpt_coefficient_mu 1.028
_exptl_crystal_density_diffrn 1.290
_exptl_crystal_density_method 'not measured'
_exptl_crystal_F_000 980
_exptl_crystal_size_max 0.270
_exptl_crystal_size_mid 0.140
_exptl_crystal_size_min 0.121
_refine_diff_density_max 1.614
_refine_diff_density_min -0.564
_refine_diff_density_rms 0.140
_refine_ls_extinction_method none
_refine_ls_goodness_of_fit_ref 1.060
_refine_ls_hydrogen_treatment constr
_refine_ls_matrix_type full
_refine_ls_number_parameters 576
_refine_ls_number_reflns 6738
_refine_ls_number_restraints 0
_refine_ls_restrained_S_all 1.060
_refine_ls_R_factor_all 0.1154
_refine_ls_R_factor_gt 0.0810
_refine_ls_shift/su_max 0.000
_refine_ls_shift/su_mean 0.000
_refine_ls_structure_factor_coef Fsqd
_refine_ls_weighting_details 'calc w=1/[\s^2^(Fo^2^)+(0.1634P)^2^+6.1467P] where P=(Fo^2^+2Fc^2^)/3'
_refine_ls_weighting_scheme calc
_refine_ls_wR_factor_gt 0.2475
_refine_ls_wR_factor_ref 0.2774
_reflns_number_gt 4479
_reflns_number_total 6738
_reflns_threshold_expression >2sigma(I)
_cod_data_source_file c3ce41213j.txt
_cod_data_source_block 6
_cod_original_sg_symbol_H-M P-1
_cod_original_formula_sum 'C49 H38 N10 O3.50 Zn2'
_cod_database_code 7211098

loop_
_symmetry_equiv_pos_as_xyz
'x, y, z'
'-x, -y, -z'

loop_
_atom_site_label
_atom_site_type_symbol
_atom_site_fract_x
_atom_site_fract_y
_atom_site_fract_z
_atom_site_U_iso_or_equiv
_atom_site_adp_type
_atom_site_occupancy
_atom_site_symmetry_multiplicity
_atom_site_calc_flag
_atom_site_refinement_flags
Zn1 Zn 0.08859(9) 0.72556(7) 0.04450(7) 0.0417(4) Uani 1 1 d .
Zn2 Zn 0.27811(9) 0.85640(6) 0.11300(7) 0.0424(4) Uani 1 1 d .
O1 O 0.2523(5) 0.6566(4) 0.0450(4) 0.0506(16) Uani 1 1 d .
O2 O 0.3725(6) 0.7460(4) 0.0801(5) 0.0564(17) Uani 1 1 d .
O1W O 0.4502(18) 0.6475(10) 0.3200(12) 0.110(7) Uani 0.50 1 d P
H1WA H 0.4509 0.6960 0.3378 0.165 Uiso 0.50 1 d PR
H1WB H 0.4333 0.6022 0.3658 0.165 Uiso 0.50 1 d PR
O2W O 0.7485(9) 0.3223(8) 0.2177(7) 0.128(4) Uani 1 1 d .
H2WA H 0.7193 0.2850 0.1956 0.192 Uiso 1 1 d R
N1 N 0.0957(6) 0.8563(5) -0.0376(5) 0.0449(18) Uani 1 1 d .
N2 N 0.1684(7) 0.8992(5) -0.0017(5) 0.0443(18) Uani 1 1 d .
N3 N 0.3104(7) 0.9956(5) 0.0430(5) 0.0429(18) Uani 1 1 d .
N4 N 0.4178(7) 0.8837(5) 0.1851(5) 0.051(2) Uani 1 1 d .
N5 N 0.4811(8) 0.8390(6) 0.2576(5) 0.060(2) Uani 1 1 d .
H5A H 0.4783 0.7813 0.2881 0.072 Uiso 1 1 calc R
N6 N 0.1556(7) 0.8038(5) 0.2096(5) 0.0491(19) Uani 1 1 d .
N7 N 0.0849(6) 0.7603(5) 0.1721(5) 0.0434(18) Uani 1 1 d .
N8 N -0.0560(6) 0.6642(5) 0.1228(5) 0.0430(17) Uani 1 1 d .
N9 N 0.0183(7) 0.6498(5) -0.0419(5) 0.0477(19) Uani 1 1 d .
N10 N 0.0347(7) 0.6368(5) -0.1250(5) 0.0480(19) Uani 1 1 d .
H10A H 0.0935 0.6544 -0.1628 0.058 Uiso 1 1 calc R
C1 C 0.0162(10) 0.8954(8) -0.2693(7) 0.067(3) Uani 1 1 d .
H1A H 0.0834 0.9238 -0.2956 0.081 Uiso 1 1 calc R
C2 C -0.0518(13) 0.8630(10) -0.3222(8) 0.087(4) Uani 1 1 d .
H2A H -0.0285 0.8658 -0.3830 0.105 Uiso 1 1 calc R
C3 C -0.1576(12) 0.8258(9) -0.2809(9) 0.080(3) Uani 1 1 d .
H3A H -0.2067 0.8067 -0.3158 0.096 Uiso 1 1 calc R
C4 C -0.1877(9) 0.8176(7) -0.1909(8) 0.065(3) Uani 1 1 d .
H4A H -0.2561 0.7911 -0.1644 0.078 Uiso 1 1 calc R
C5 C -0.1209(8) 0.8470(6) -0.1390(7) 0.051(2) Uani 1 1 d .
H5B H -0.1446 0.8417 -0.0777 0.061 Uiso 1 1 calc R
C6 C -0.0172(9) 0.8851(6) -0.1756(6) 0.050(2) Uani 1 1 d .
C7 C 0.0602(8) 0.9157(6) -0.1195(6) 0.045(2) Uani 1 1 d .
C8 C 0.1078(9) 0.9982(6) -0.1365(6) 0.051(2) Uani 1 1 d .
H8A H 0.0977 1.0508 -0.1871 0.061 Uiso 1 1 calc R
C9 C 0.1752(8) 0.9845(6) -0.0596(6) 0.044(2) Uani 1 1 d .
C10 C 0.2566(8) 1.0413(6) -0.0349(6) 0.041(2) Uani 1 1 d .
C11 C 0.2811(9) 1.1312(6) -0.0856(7) 0.052(2) Uani 1 1 d .
H11A H 0.2434 1.1624 -0.1399 0.063 Uiso 1 1 calc R
C12 C 0.3622(9) 1.1726(7) -0.0534(7) 0.057(3) Uani 1 1 d .
H12A H 0.3794 1.2326 -0.0855 0.068 Uiso 1 1 calc R
C13 C 0.4178(9) 1.1238(6) 0.0274(7) 0.055(2) Uani 1 1 d .
H13A H 0.4726 1.1506 0.0501 0.066 Uiso 1 1 calc R
C14 C 0.3907(8) 1.0347(6) 0.0737(7) 0.050(2) Uani 1 1 d .
C15 C 0.4471(8) 0.9721(6) 0.1581(6) 0.046(2) Uani 1 1 d .
C16 C 0.5288(10) 0.9820(7) 0.2134(7) 0.063(3) Uani 1 1 d .
H16A H 0.5627 1.0360 0.2085 0.075 Uiso 1 1 calc R
C17 C 0.5517(10) 0.8962(8) 0.2782(7) 0.064(3) Uani 1 1 d .
C18 C 0.6342(11) 0.8648(9) 0.3531(8) 0.074(3) Uani 1 1 d .
C19 C 0.7144(11) 0.9195(11) 0.3611(9) 0.091(4) Uani 1 1 d .
H19A H 0.7168 0.9796 0.3215 0.109 Uiso 1 1 calc R
C20 C 0.7941(15) 0.8817(17) 0.4318(15) 0.133(7) Uani 1 1 d .
H20A H 0.8499 0.9190 0.4374 0.160 Uiso 1 1 calc R
C21 C 0.7965(16) 0.7965(15) 0.4920(11) 0.114(6) Uani 1 1 d .
H21A H 0.8523 0.7754 0.5371 0.136 Uiso 1 1 calc R
C22 C 0.7146(16) 0.7417(12) 0.4849(11) 0.119(6) Uani 1 1 d .
H22A H 0.7123 0.6826 0.5264 0.143 Uiso 1 1 calc R
C23 C 0.6341(14) 0.7745(12) 0.4151(9) 0.108(5) Uani 1 1 d .
H23A H 0.5795 0.7363 0.4094 0.129 Uiso 1 1 calc R
C24 C 0.2162(11) 0.9139(8) 0.3370(8) 0.074(3) Uani 1 1 d .
H24A H 0.2063 0.9536 0.2777 0.089 Uiso 1 1 calc R
C25 C 0.2749(14) 0.9417(10) 0.4005(11) 0.100(5) Uani 1 1 d .
H25A H 0.3038 0.9995 0.3817 0.121 Uiso 1 1 calc R
C26 C 0.2903(16) 0.8887(13) 0.4856(11) 0.121(6) Uani 1 1 d .
H26A H 0.3300 0.9079 0.5263 0.145 Uiso 1 1 calc R
C27 C 0.247(2) 0.8064(17) 0.5114(16) 0.159(8) Uiso 1 1 d .
H27A H 0.2574 0.7681 0.5712 0.191 Uiso 1 1 calc R
C28 C 0.1847(16) 0.7745(13) 0.4493(12) 0.129(6) Uiso 1 1 d .
H28A H 0.1531 0.7179 0.4693 0.154 Uiso 1 1 calc R
C29 C 0.1737(10) 0.8292(8) 0.3619(7) 0.062(3) Uani 1 1 d .
C30 C 0.1173(10) 0.7935(7) 0.2982(6) 0.058(3) Uani 1 1 d .
C31 C 0.0182(10) 0.7423(8) 0.3165(7) 0.065(3) Uani 1 1 d .
H31A H -0.0274 0.7256 0.3714 0.078 Uiso 1 1 calc R
C32 C 0.0042(8) 0.7231(6) 0.2371(6) 0.047(2) Uani 1 1 d .
C33 C -0.0801(9) 0.6717(6) 0.2085(7) 0.051(2) Uani 1 1 d .
C34 C -0.1760(10) 0.6340(7) 0.2626(7) 0.065(3) Uani 1 1 d .
H34A H -0.1934 0.6414 0.3211 0.078 Uiso 1 1 calc R
C35 C -0.2445(10) 0.5854(8) 0.2276(8) 0.068(3) Uani 1 1 d .
H35A H -0.3088 0.5591 0.2628 0.082 Uiso 1 1 calc R
C36 C -0.2179(9) 0.5755(7) 0.1393(8) 0.064(3) Uani 1 1 d .
H36A H -0.2625 0.5419 0.1151 0.077 Uiso 1 1 calc R
C37 C -0.1232(8) 0.6173(6) 0.0892(7) 0.051(2) Uani 1 1 d .
C38 C -0.0815(8) 0.6119(6) -0.0059(6) 0.048(2) Uani 1 1 d .
C39 C -0.1279(8) 0.5760(6) -0.0671(7) 0.050(2) Uani 1 1 d .
H39A H -0.1965 0.5467 -0.0582 0.060 Uiso 1 1 calc R
C40 C -0.0526(9) 0.5925(6) -0.1434(7) 0.051(2) Uani 1 1 d .
C41 C -0.0597(9) 0.5724(6) -0.2325(7) 0.058(3) Uani 1 1 d .
C42 C 0.0198(11) 0.6011(8) -0.3068(8) 0.075(3) Uani 1 1 d .
H42A H 0.0805 0.6349 -0.3026 0.089 Uiso 1 1 calc R
C43 C 0.0076(13) 0.5787(9) -0.3873(9) 0.089(4) Uani 1 1 d .
H43A H 0.0618 0.5965 -0.4369 0.107 Uiso 1 1 calc R
C44 C -0.0834(14) 0.5306(10) -0.3954(10) 0.092(4) Uani 1 1 d .
H44A H -0.0923 0.5175 -0.4504 0.110 Uiso 1 1 calc R
C45 C -0.1601(12) 0.5025(9) -0.3215(10) 0.084(4) Uani 1 1 d .
H45A H -0.2204 0.4687 -0.3263 0.101 Uiso 1 1 calc R
C46 C -0.1509(10) 0.5224(8) -0.2408(8) 0.066(3) Uani 1 1 d .
H46A H -0.2049 0.5030 -0.1915 0.079 Uiso 1 1 calc R
C47 C 0.3524(8) 0.6760(6) 0.0576(6) 0.046(2) Uani 1 1 d .
C48 C 0.4618(9) 0.6114(7) 0.0419(9) 0.069(3) Uani 1 1 d .
H48A H 0.5031 0.5879 0.0989 0.083 Uiso 1 1 calc R
H48B H 0.5145 0.6481 -0.0037 0.083 Uiso 1 1 calc R
C49 C 0.4415(8) 0.5285(6) 0.0107(8) 0.059(3) Uani 1 1 d .
H49A H 0.3956 0.5507 -0.0440 0.089 Uiso 1 1 calc R
H49B H 0.3952 0.4880 0.0584 0.089 Uiso 1 1 calc R

loop_
_atom_site_aniso_label
_atom_site_aniso_U_11
_atom_site_aniso_U_22
_atom_site_aniso_U_33
_atom_site_aniso_U_23
_atom_site_aniso_U_13
_atom_site_aniso_U_12
Zn1 0.0400(7) 0.0369(6) 0.0487(7) -0.0142(5) -0.0008(5) -0.0033(5)
Zn2 0.0504(7) 0.0343(6) 0.0449(6) -0.0158(5) -0.0028(5) -0.0030(5)
O1 0.046(4) 0.040(3) 0.071(4) -0.025(3) -0.003(3) -0.002(3)
O2 0.050(4) 0.043(4) 0.088(5) -0.036(3) -0.008(3) -0.004(3)
O1W 0.147(18) 0.035(8) 0.113(14) 0.019(9) 0.010(12) 0.010(10)
O2W 0.104(8) 0.166(10) 0.119(8) -0.038(7) 0.012(6) -0.053(7)
N1 0.048(5) 0.038(4) 0.051(5) -0.014(4) -0.008(4) -0.007(3)
N2 0.054(5) 0.033(4) 0.047(4) -0.013(4) -0.005(4) -0.005(3)
N3 0.053(5) 0.036(4) 0.043(4) -0.017(3) -0.001(4) -0.003(4)
N4 0.058(5) 0.052(5) 0.047(5) -0.018(4) -0.011(4) 0.000(4)
N5 0.075(6) 0.051(5) 0.058(5) -0.022(4) -0.015(5) -0.001(4)
N6 0.055(5) 0.047(4) 0.049(5) -0.019(4) 0.000(4) -0.006(4)
N7 0.048(5) 0.039(4) 0.046(4) -0.015(3) 0.000(4) -0.006(4)
N8 0.045(4) 0.033(4) 0.049(5) -0.008(3) -0.004(3) -0.005(3)
N9 0.043(5) 0.048(4) 0.053(5) -0.017(4) 0.001(4) -0.003(4)
N10 0.050(5) 0.044(4) 0.053(5) -0.017(4) 0.003(4) -0.010(4)
C1 0.077(8) 0.079(7) 0.050(6) -0.015(5) -0.008(5) -0.026(6)
C2 0.110(11) 0.112(10) 0.050(7) -0.032(7) -0.020(7) -0.012(9)
C3 0.086(9) 0.082(8) 0.083(9) -0.028(7) -0.019(7) -0.024(7)
C4 0.048(6) 0.069(7) 0.088(8) -0.037(6) -0.013(6) -0.001(5)
C5 0.049(6) 0.047(5) 0.057(6) -0.021(5) -0.009(5) 0.012(5)
C6 0.050(6) 0.047(5) 0.055(6) -0.020(5) -0.009(5) 0.005(5)
C7 0.050(6) 0.039(5) 0.045(5) -0.013(4) -0.011(4) 0.006(4)
C8 0.062(6) 0.040(5) 0.046(5) -0.007(4) -0.008(5) -0.001(5)
C9 0.049(6) 0.042(5) 0.040(5) -0.017(4) -0.003(4) 0.004(4)
C10 0.049(6) 0.033(5) 0.044(5) -0.018(4) 0.000(4) -0.004(4)
C11 0.060(6) 0.030(5) 0.064(6) -0.014(4) -0.001(5) 0.003(4)
C12 0.066(7) 0.039(5) 0.068(7) -0.019(5) 0.005(5) -0.010(5)
C13 0.064(7) 0.037(5) 0.068(7) -0.022(5) -0.003(5) -0.008(5)
C14 0.054(6) 0.044(5) 0.063(6) -0.035(5) 0.009(5) -0.004(5)
C15 0.053(6) 0.037(5) 0.050(5) -0.017(4) -0.006(4) -0.003(4)
C16 0.074(8) 0.055(7) 0.068(7) -0.029(6) -0.009(6) -0.013(6)
C17 0.062(7) 0.069(7) 0.071(7) -0.039(6) -0.003(5) -0.006(6)
C18 0.078(8) 0.088(9) 0.062(7) -0.039(7) -0.029(6) 0.021(7)
C19 0.076(9) 0.127(11) 0.084(9) -0.047(8) -0.038(7) -0.001(8)
C20 0.093(12) 0.19(2) 0.161(18) -0.114(16) -0.023(12) -0.004(13)
C21 0.114(14) 0.150(16) 0.085(11) -0.065(11) -0.037(10) 0.044(13)
C22 0.138(15) 0.115(13) 0.097(11) -0.025(9) -0.056(11) 0.029(11)
C23 0.116(12) 0.130(13) 0.085(10) -0.035(9) -0.047(9) -0.005(10)
C24 0.089(9) 0.063(7) 0.081(8) -0.042(6) -0.014(7) 0.002(6)
C25 0.118(12) 0.096(10) 0.110(12) -0.063(9) -0.031(9) 0.000(9)
C26 0.148(16) 0.144(15) 0.094(11) -0.057(11) -0.034(10) -0.026(12)
C29 0.078(8) 0.070(7) 0.040(6) -0.018(5) 0.000(5) -0.011(6)
C30 0.087(8) 0.048(6) 0.036(5) -0.010(4) 0.001(5) -0.005(6)
C31 0.072(8) 0.077(7) 0.050(6) -0.026(5) 0.017(5) -0.014(6)
C32 0.049(6) 0.043(5) 0.045(5) -0.011(4) 0.006(4) 0.000(4)
C33 0.049(6) 0.042(5) 0.060(6) -0.019(5) 0.007(5) 0.001(5)
C34 0.065(7) 0.066(7) 0.062(7) -0.017(5) 0.018(5) -0.017(6)
C35 0.055(7) 0.075(7) 0.070(8) -0.012(6) 0.013(6) -0.018(6)
C36 0.043(6) 0.068(7) 0.083(8) -0.017(6) -0.002(5) -0.017(5)
C37 0.040(6) 0.047(5) 0.063(6) -0.013(5) -0.005(5) 0.005(4)
C38 0.034(5) 0.042(5) 0.061(6) -0.009(5) -0.003(4) 0.004(4)
C39 0.042(6) 0.041(5) 0.070(7) -0.015(5) -0.007(5) -0.011(4)
C40 0.052(6) 0.045(5) 0.061(6) -0.019(5) -0.015(5) -0.004(5)
C41 0.058(7) 0.043(5) 0.071(7) -0.018(5) -0.013(5) 0.006(5)
C42 0.091(9) 0.078(8) 0.062(7) -0.023(6) -0.001(6) -0.027(7)
C43 0.101(11) 0.096(10) 0.073(8) -0.030(7) 0.007(7) -0.017(8)
C44 0.107(11) 0.098(10) 0.085(10) -0.046(8) -0.034(9) 0.000(9)
C45 0.079(9) 0.087(9) 0.102(10) -0.044(8) -0.023(8) -0.016(7)
C46 0.061(7) 0.078(7) 0.071(7) -0.035(6) -0.004(5) -0.019(6)
C47 0.044(6) 0.039(5) 0.060(6) -0.020(4) -0.003(4) -0.005(4)
C48 0.042(6) 0.065(7) 0.122(10) -0.061(7) -0.003(6) -0.004(5)
C49 0.038(5) 0.045(5) 0.105(8) -0.043(6) 0.000(5) 0.001(4)

loop_
_atom_type_symbol
_atom_type_description
_atom_type_scat_dispersion_real
_atom_type_scat_dispersion_imag
_atom_type_scat_source
C C 0.0033 0.0016 'International Tables Vol C Tables 4.2.6.8 and 6.1.1.4'
N N 0.0061 0.0033 'International Tables Vol C Tables 4.2.6.8 and 6.1.1.4'
O O 0.0106 0.0060 'International Tables Vol C Tables 4.2.6.8 and 6.1.1.4'
Zn Zn 0.2839 1.4301 'International Tables Vol C Tables 4.2.6.8 and 6.1.1.4'
H H 0.0000 0.0000 'International Tables Vol C Tables 4.2.6.8 and 6.1.1.4'

loop_
_geom_angle_atom_site_label_1
_geom_angle_atom_site_label_2
_geom_angle_atom_site_label_3
_geom_angle
_geom_angle_site_symmetry_3
O1 Zn1 N1 107.6(3) .
O1 Zn1 N8 122.6(3) .
N1 Zn1 N8 129.8(3) .
O1 Zn1 N7 99.7(3) .
N1 Zn1 N7 96.1(3) .
N8 Zn1 N7 75.3(3) .
O1 Zn1 N9 94.2(3) .
N1 Zn1 N9 105.1(3) .
N8 Zn1 N9 74.6(3) .
N7 Zn1 N9 149.8(3) .
N6 Zn2 O2 105.9(3) .
N6 Zn2 N3 132.5(3) .
O2 Zn2 N3 121.5(3) .
N6 Zn2 N2 98.0(3) .
O2 Zn2 N2 96.6(3) .
N3 Zn2 N2 74.6(3) .
N6 Zn2 N4 106.0(3) .
O2 Zn2 N4 95.4(3) .
N3 Zn2 N4 74.7(3) .
N2 Zn2 N4 149.0(3) .
C47 O1 Zn1 132.5(6) .
C47 O2 Zn2 137.8(6) .
N2 N1 C7 108.0(7) .
N2 N1 Zn1 109.0(5) .
C7 N1 Zn1 142.7(6) .
C9 N2 N1 107.7(7) .
C9 N2 Zn2 117.4(6) .
N1 N2 Zn2 134.7(5) .
C10 N3 C14 120.3(7) .
C10 N3 Zn2 119.8(5) .
C14 N3 Zn2 119.8(6) .
N5 N4 C15 105.7(7) .
N5 N4 Zn2 137.5(6) .
C15 N4 Zn2 116.5(6) .
N4 N5 C17 111.7(8) .
C30 N6 N7 107.9(8) .
C30 N6 Zn2 144.2(7) .
N7 N6 Zn2 107.9(5) .
C32 N7 N6 108.2(7) .
C32 N7 Zn1 116.2(6) .
N6 N7 Zn1 135.1(6) .
C37 N8 C33 119.6(8) .
C37 N8 Zn1 121.2(6) .
C33 N8 Zn1 119.2(6) .
N10 N9 C38 104.9(7) .
N10 N9 Zn1 140.6(6) .
C38 N9 Zn1 114.0(6) .
N9 N10 C40 112.1(8) .
C2 C1 C6 119.7(11) .
C1 C2 C3 118.1(11) .
C4 C3 C2 120.5(11) .
C5 C4 C3 121.5(11) .
C4 C5 C6 120.8(10) .
C5 C6 C1 119.2(9) .
C5 C6 C7 122.2(9) .
C1 C6 C7 118.6(9) .
N1 C7 C8 110.1(8) .
N1 C7 C6 119.5(8) .
C8 C7 C6 130.4(8) .
C7 C8 C9 103.8(8) .
N2 C9 C8 110.4(8) .
N2 C9 C10 116.0(7) .
C8 C9 C10 133.4(8) .
N3 C10 C11 121.2(8) .
N3 C10 C9 112.1(7) .
C11 C10 C9 126.6(8) .
C12 C11 C10 118.8(9) .
C11 C12 C13 119.1(9) .
C14 C13 C12 119.3(9) .
N3 C14 C13 121.3(9) .
N3 C14 C15 113.2(8) .
C13 C14 C15 125.5(9) .
N4 C15 C16 110.6(8) .
N4 C15 C14 115.3(7) .
C16 C15 C14 134.0(9) .
C15 C16 C17 106.7(9) .
N5 C17 C16 105.3(9) .
N5 C17 C18 123.7(10) .
C16 C17 C18 130.9(10) .
C19 C18 C23 119.2(11) .
C19 C18 C17 120.9(12) .
C23 C18 C17 119.8(12) .
C18 C19 C20 116.9(15) .
C21 C20 C19 125.5(18) .
C20 C21 C22 117.6(16) .
C21 C22 C23 119.7(16) .
C22 C23 C18 120.9(15) .
C29 C24 C25 120.4(12) .
C26 C25 C24 122.3(15) .
C25 C26 C27 117.9(17) .
C26 C27 C28 122(2) .
C29 C28 C27 118.3(17) .
C28 C29 C24 118.7(12) .
C28 C29 C30 117.8(12) .
C24 C29 C30 123.5(9) .
N6 C30 C31 108.2(8) .
N6 C30 C29 123.8(10) .
C31 C30 C29 128.0(9) .
C32 C31 C30 105.1(9) .
N7 C32 C31 110.6(9) .
N7 C32 C33 115.6(8) .
C31 C32 C33 133.7(9) .
N8 C33 C34 121.5(9) .
N8 C33 C32 113.4(8) .
C34 C33 C32 125.1(9) .
C35 C34 C33 118.5(10) .
C34 C35 C36 120.1(10) .
C37 C36 C35 117.8(10) .
N8 C37 C36 122.5(9) .
N8 C37 C38 113.0(8) .
C36 C37 C38 124.4(9) .
N9 C38 C39 111.1(8) .
N9 C38 C37 116.7(8) .
C39 C38 C37 132.2(9) .
C40 C39 C38 105.8(8) .
C39 C40 N10 106.2(8) .
C39 C40 C41 129.9(9) .
N10 C40 C41 123.8(9) .
C42 C41 C46 119.4(10) .
C42 C41 C40 122.7(9) .
C46 C41 C40 117.9(10) .
C43 C42 C41 119.0(11) .
C44 C43 C42 121.3(12) .
C45 C44 C43 118.8(12) .
C44 C45 C46 121.9(12) .
C45 C46 C41 119.6(11) .
O2 C47 O1 126.7(8) .
O2 C47 C48 115.1(8) .
O1 C47 C48 118.2(8) .
C47 C48 C49 116.6(8) .
C48 C49 C49 112.7(10) 2_665

loop_
_geom_bond_atom_site_label_1
_geom_bond_atom_site_label_2
_geom_bond_distance
_geom_bond_site_symmetry_2
Zn1 O1 1.994(6) .
Zn1 N1 2.005(7) .
Zn1 N8 2.099(7) .
Zn1 N7 2.149(7) .
Zn1 N9 2.234(7) .
Zn2 N6 1.997(8) .
Zn2 O2 2.009(6) .
Zn2 N3 2.120(7) .
Zn2 N2 2.125(7) .
Zn2 N4 2.157(7) .
O1 C47 1.259(10) .
O2 C47 1.253(10) .
N1 N2 1.355(9) .
N1 C7 1.359(10) .
N2 C9 1.336(11) .
N3 C10 1.335(10) .
N3 C14 1.338(11) .
N4 N5 1.325(10) .
N4 C15 1.353(11) .
N5 C17 1.372(12) .
N6 C30 1.349(12) .
N6 N7 1.361(10) .
N7 C32 1.338(11) .
N8 C37 1.334(11) .
N8 C33 1.342(11) .
N9 N10 1.327(10) .
N9 C38 1.342(11) .
N10 C40 1.362(11) .
C1 C2 1.390(15) .
C1 C6 1.410(14) .
C2 C3 1.416(17) .
C3 C4 1.355(16) .
C4 C5 1.342(13) .
C5 C6 1.384(13) .
C6 C7 1.482(12) .
C7 C8 1.370(12) .
C8 C9 1.405(12) .
C9 C10 1.483(12) .
C10 C11 1.400(12) .
C11 C12 1.380(13) .
C12 C13 1.387(14) .
C13 C14 1.382(13) .
C14 C15 1.486(13) .
C15 C16 1.358(13) .
C16 C17 1.381(14) .
C17 C18 1.466(15) .
C18 C19 1.349(17) .
C18 C23 1.408(18) .
C19 C20 1.40(2) .
C20 C21 1.34(2) .
C21 C22 1.36(2) .
C22 C23 1.394(18) .
C24 C29 1.365(15) .
C24 C25 1.410(16) .
C25 C26 1.318(19) .
C26 C27 1.34(2) .
C27 C28 1.45(2) .
C28 C29 1.349(19) .
C29 C30 1.468(14) .
C30 C31 1.416(14) .
C31 C32 1.349(13) .
C32 C33 1.481(13) .
C33 C34 1.389(13) .
C34 C35 1.375(15) .
C35 C36 1.395(15) .
C36 C37 1.378(13) .
C37 C38 1.502(13) .
C38 C39 1.378(13) .
C39 C40 1.361(13) .
C40 C41 1.484(13) .
C41 C42 1.386(15) .
C41 C46 1.399(14) .
C42 C43 1.386(15) .
C43 C44 1.378(17) .
C44 C45 1.361(18) .
C45 C46 1.363(15) .
C47 C48 1.509(13) .
C48 C49 1.511(12) .
C49 C49 1.536(17) 2_665
